data_4087560
loop_
_publ_author_name
'Wickramasinghe, Lasantha A.'
'Sharp, Paul R.'

_publ_section_title
;
 Hydroxyl Radical Control through Hydrogen Bonding: Photolysis of
 Platinum(IV)hydroxido Complexes with Intramolecular H-Bonding
;
_journal_issue 14
_journal_name_full Organometallics
_journal_page_first 3451
_journal_paper_doi 10.1021/acs.organomet.5b00292
_journal_volume 34
_journal_year 2015
_chemical_formula_sum 'C19.86 H38 Br1.14 N0.86 O2 P2 Pt'
_chemical_formula_weight 669.00
_space_group_crystal_system monoclinic
_space_group_IT_number 14
_space_group_name_Hall '-P 2ybc'
_space_group_name_H-M_alt 'P 1 21/c 1'
_atom_sites_solution_hydrogens geom
_audit_creation_method SHELXL-2014
_cell_angle_alpha 90
_cell_angle_beta 107.261(2)
_cell_angle_gamma 90
_cell_formula_units_Z 4
_cell_length_a 12.637(2)
_cell_length_b 16.421(3)
_cell_length_c 12.161(2)
_cell_measurement_reflns_used 9312
_cell_measurement_temperature 173(2)
_cell_measurement_theta_max 27.44
_cell_measurement_theta_min 2.39
_cell_volume 2409.9(7)
_computing_cell_refinement 'APEX2 (Bruker AXS, 2008)'
_computing_data_collection 'APEX2 (Bruker AXS, 2008)'
_computing_data_reduction 'APEX2 (Bruker AXS, 2008)'
_computing_molecular_graphics 'X-SEED, Barbour, 2001'
_computing_structure_refinement 'SHELXL-2014 (Sheldrick, 2014)'
_diffrn_ambient_temperature 173(2)
_diffrn_measured_fraction_theta_full 1.000
_diffrn_measured_fraction_theta_max 0.992
_diffrn_measurement_device_type 'Bruker APEX-II CCD'
_diffrn_measurement_method omega-scans
_diffrn_radiation_source 'sealed tube'
_diffrn_radiation_type MoK\a
_diffrn_radiation_wavelength 0.71073
_diffrn_reflns_av_R_equivalents 0.0366
_diffrn_reflns_av_unetI/netI 0.0285
_diffrn_reflns_Laue_measured_fraction_full 1.000
_diffrn_reflns_Laue_measured_fraction_max 0.992
_diffrn_reflns_limit_h_max 16
_diffrn_reflns_limit_h_min -16
_diffrn_reflns_limit_k_max 21
_diffrn_reflns_limit_k_min -21
_diffrn_reflns_limit_l_max 15
_diffrn_reflns_limit_l_min -15
_diffrn_reflns_number 27639
_diffrn_reflns_point_group_measured_fraction_full 1.000
_diffrn_reflns_point_group_measured_fraction_max 0.992
_diffrn_reflns_theta_full 25.242
_diffrn_reflns_theta_max 27.584
_diffrn_reflns_theta_min 2.094
_exptl_absorpt_coefficient_mu 7.860
_exptl_absorpt_correction_T_max 0.6468
_exptl_absorpt_correction_T_min 0.3752
_exptl_absorpt_correction_type multi-scan
_exptl_absorpt_process_details
;
 Data were corrected for decay and absorption using the program SADABS 
 (Sheldrick, G. M. (2003). SADABS. Version 2.10. University of
 G\"ottingen, Germany).
;
_exptl_crystal_colour yellow
_exptl_crystal_density_diffrn 1.844
_exptl_crystal_description prism
_exptl_crystal_F_000 1308
_exptl_crystal_size_max 0.350
_exptl_crystal_size_mid 0.250
_exptl_crystal_size_min 0.150
_refine_diff_density_max 1.950
_refine_diff_density_min -0.981
_refine_diff_density_rms 0.118
_refine_ls_extinction_method none
_refine_ls_goodness_of_fit_ref 1.034
_refine_ls_hydrogen_treatment constr
_refine_ls_matrix_type full
_refine_ls_number_parameters 262
_refine_ls_number_reflns 5534
_refine_ls_number_restraints 0
_refine_ls_restrained_S_all 1.034
_refine_ls_R_factor_all 0.0318
_refine_ls_R_factor_gt 0.0246
_refine_ls_shift/su_max 0.001
_refine_ls_shift/su_mean 0.000
_refine_ls_structure_factor_coef Fsqd
_refine_ls_weighting_details 'w=1/[\s^2^(Fo^2^)+(0.0253P)^2^+3.3151P] where P=(Fo^2^+2Fc^2^)/3'
_refine_ls_weighting_scheme calc
_refine_ls_wR_factor_gt 0.0533
_refine_ls_wR_factor_ref 0.0559
_reflns_Friedel_coverage 0.000
_reflns_number_gt 4807
_reflns_number_total 5534
_reflns_threshold_expression 'I > 2\s(I)'
_cod_data_source_file om5b00292_si_002.cif
_cod_data_source_block Z:\X-Ray\Lasantha\PtCNOH1\ptcnoh
_cod_original_cell_volume 2409.8(8)
_cod_original_sg_symbol_H-M 'P 21/c'
_cod_database_code 4087560
_shelx_space_group_comment
; 
The symmetry employed for this shelxl refinement is uniquely defined 
by the following loop, which should always be used as a source of 
symmetry information in preference to the above space-group names. 
They are only intended as comments. 
;
_shelx_estimated_absorpt_t_min 0.170
_shelx_estimated_absorpt_t_max 0.385
_shelxl_version_number 2014-3

loop_
_space_group_symop_operation_xyz
'x, y, z'
'-x, y+1/2, -z+1/2'
'-x, -y, -z'
'x, -y-1/2, z-1/2'

loop_
_atom_site_label
_atom_site_type_symbol
_atom_site_fract_x
_atom_site_fract_y
_atom_site_fract_z
_atom_site_U_iso_or_equiv
_atom_site_adp_type
_atom_site_occupancy
_atom_site_site_symmetry_order
_atom_site_calc_flag
_atom_site_refinement_flags_posn
_atom_site_refinement_flags_adp
_atom_site_refinement_flags_occupancy
_atom_site_disorder_assembly
_atom_site_disorder_group
Pt1 Pt 0.28480(2) 0.53872(2) 0.23871(2) 0.01638(5) Uani 1 1 d . . . . .
Br1 Br 0.14145(3) 0.60299(2) 0.07256(3) 0.02384(9) Uani 1 1 d . . . . .
P1 P 0.28716(8) 0.41630(6) 0.13352(8) 0.01970(19) Uani 1 1 d . . . . .
O1 O 0.4170(2) 0.48887(16) 0.3592(2) 0.0236(6) Uani 1 1 d . . . . .
H1O H 0.3997 0.4792 0.4195 0.028 Uiso 1 1 calc R U . . .
N1 N 0.4667(7) 0.6254(5) 0.1398(8) 0.0302(18) Uani 0.860(4) 1 d . . P A 1
C1 C 0.1648(3) 0.4862(2) 0.3067(3) 0.0193(7) Uani 1 1 d . . . . .
Br2 Br 0.4333(5) 0.6036(4) 0.1564(5) 0.030(2) Uani 0.140(4) 1 d . . P A 2
P2 P 0.28996(8) 0.65722(6) 0.35076(8) 0.01885(19) Uani 1 1 d . . . . .
O2 O 0.2845(2) 0.48930(16) 0.4995(2) 0.0246(6) Uani 1 1 d . . . . .
C2 C 0.1833(3) 0.4668(2) 0.4243(3) 0.0225(8) Uani 1 1 d . . . . .
C3 C 0.1028(3) 0.4285(2) 0.4629(3) 0.0269(9) Uani 1 1 d . . . . .
H3 H 0.1180 0.4153 0.5422 0.032 Uiso 1 1 calc R U . . .
C4 C 0.0001(4) 0.4095(3) 0.3858(4) 0.0328(10) Uani 1 1 d . . . . .
H4 H -0.0541 0.3820 0.4118 0.039 Uiso 1 1 calc R U . . .
C5 C -0.0223(3) 0.4309(3) 0.2713(4) 0.0296(9) Uani 1 1 d . . . . .
H5 H -0.0930 0.4201 0.2184 0.035 Uiso 1 1 calc R U . . .
C6 C 0.0594(3) 0.4684(2) 0.2343(3) 0.0247(8) Uani 1 1 d . . . . .
H6 H 0.0426 0.4827 0.1553 0.030 Uiso 1 1 calc R U . . .
C7 C 0.3032(4) 0.4768(3) 0.6205(3) 0.0302(9) Uani 1 1 d . . . . .
H7A H 0.2468 0.5062 0.6454 0.045 Uiso 1 1 calc R U . . .
H7B H 0.3769 0.4972 0.6630 0.045 Uiso 1 1 calc R U . . .
H7C H 0.2987 0.4186 0.6359 0.045 Uiso 1 1 calc R U . . .
C8 C 0.3524(4) 0.3310(2) 0.2255(3) 0.0310(9) Uani 1 1 d . . . . .
H8A H 0.3825 0.2929 0.1792 0.037 Uiso 1 1 calc R U . . .
H8B H 0.4158 0.3522 0.2881 0.037 Uiso 1 1 calc R U . . .
C9 C 0.2771(4) 0.2836(3) 0.2793(4) 0.0407(11) Uani 1 1 d . . . . .
H9A H 0.2480 0.3202 0.3270 0.061 Uiso 1 1 calc R U . . .
H9B H 0.3192 0.2396 0.3271 0.061 Uiso 1 1 calc R U . . .
H9C H 0.2153 0.2604 0.2183 0.061 Uiso 1 1 calc R U . . .
C10 C 0.1541(3) 0.3785(3) 0.0473(3) 0.0299(9) Uani 1 1 d . . . . .
H10A H 0.1100 0.3640 0.0995 0.036 Uiso 1 1 calc R U . . .
H10B H 0.1148 0.4231 -0.0032 0.036 Uiso 1 1 calc R U . . .
C11 C 0.1576(4) 0.3045(3) -0.0280(4) 0.0392(11) Uani 1 1 d . . . . .
H11A H 0.1915 0.3200 -0.0877 0.059 Uiso 1 1 calc R U . . .
H11B H 0.0820 0.2849 -0.0643 0.059 Uiso 1 1 calc R U . . .
H11C H 0.2015 0.2611 0.0198 0.059 Uiso 1 1 calc R U . . .
C12 C 0.3711(3) 0.4230(3) 0.0347(3) 0.0286(9) Uani 1 1 d . . . . .
H12A H 0.4447 0.4453 0.0769 0.034 Uiso 1 1 calc R U . . .
H12B H 0.3824 0.3674 0.0088 0.034 Uiso 1 1 calc R U . . .
C13 C 0.3201(4) 0.4762(3) -0.0713(4) 0.0363(10) Uani 1 1 d . . . . .
H13A H 0.2481 0.4537 -0.1151 0.055 Uiso 1 1 calc R U . . .
H13B H 0.3695 0.4771 -0.1200 0.055 Uiso 1 1 calc R U . . .
H13C H 0.3101 0.5317 -0.0467 0.055 Uiso 1 1 calc R U . . .
C14 C 0.1769(3) 0.6733(2) 0.4134(3) 0.0251(8) Uani 1 1 d . . . . .
H14A H 0.1723 0.6250 0.4605 0.030 Uiso 1 1 calc R U . . .
H14B H 0.1960 0.7206 0.4661 0.030 Uiso 1 1 calc R U . . .
C15 C 0.0620(3) 0.6883(3) 0.3282(4) 0.0329(10) Uani 1 1 d . . . . .
H15A H 0.0652 0.7352 0.2795 0.049 Uiso 1 1 calc R U . . .
H15B H 0.0088 0.6992 0.3708 0.049 Uiso 1 1 calc R U . . .
H15C H 0.0385 0.6399 0.2799 0.049 Uiso 1 1 calc R U . . .
C16 C 0.4124(3) 0.6628(2) 0.4759(3) 0.0254(8) Uani 1 1 d . . . . .
H16A H 0.4045 0.7096 0.5242 0.030 Uiso 1 1 calc R U . . .
H16B H 0.4167 0.6127 0.5223 0.030 Uiso 1 1 calc R U . . .
C17 C 0.5202(3) 0.6722(3) 0.4446(4) 0.0314(9) Uani 1 1 d . . . . .
H17A H 0.5275 0.6271 0.3945 0.047 Uiso 1 1 calc R U . . .
H17B H 0.5831 0.6715 0.5149 0.047 Uiso 1 1 calc R U . . .
H17C H 0.5193 0.7239 0.4042 0.047 Uiso 1 1 calc R U . . .
C18 C 0.2938(3) 0.7488(2) 0.2672(3) 0.0271(9) Uani 1 1 d . . . . .
H18A H 0.3548 0.7434 0.2320 0.032 Uiso 1 1 calc R U . . .
H18B H 0.2236 0.7525 0.2037 0.032 Uiso 1 1 calc R U . . .
C19 C 0.3100(4) 0.8278(2) 0.3358(3) 0.0306(9) Uani 1 1 d . . . . .
H19A H 0.2503 0.8339 0.3714 0.046 Uiso 1 1 calc R U . . .
H19B H 0.3086 0.8739 0.2843 0.046 Uiso 1 1 calc R U . . .
H19C H 0.3815 0.8264 0.3960 0.046 Uiso 1 1 calc R U . . .
C1N C 0.4016(10) 0.5908(8) 0.1743(11) 0.021(2) Uani 0.860(4) 1 d . . P A 1

loop_
_atom_site_aniso_label
_atom_site_aniso_U_11
_atom_site_aniso_U_22
_atom_site_aniso_U_33
_atom_site_aniso_U_23
_atom_site_aniso_U_13
_atom_site_aniso_U_12
Pt1 0.01944(8) 0.01698(7) 0.01371(7) 0.00005(5) 0.00644(5) -0.00124(5)
Br1 0.02432(19) 0.0276(2) 0.01866(17) 0.00037(14) 0.00485(14) 0.00083(15)
P1 0.0238(5) 0.0184(5) 0.0171(4) -0.0002(4) 0.0064(4) 0.0010(4)
O1 0.0255(14) 0.0259(14) 0.0179(12) 0.0055(11) 0.0042(11) 0.0017(11)
N1 0.033(4) 0.032(4) 0.028(3) 0.001(3) 0.014(3) -0.005(3)
C1 0.0256(19) 0.0139(17) 0.0228(18) -0.0015(14) 0.0142(15) -0.0001(14)
Br2 0.038(6) 0.027(5) 0.026(4) 0.003(3) 0.011(3) 0.000(4)
P2 0.0249(5) 0.0171(5) 0.0162(4) -0.0002(4) 0.0087(4) -0.0013(4)
O2 0.0310(15) 0.0267(14) 0.0171(12) 0.0028(11) 0.0086(11) -0.0012(12)
C2 0.031(2) 0.0166(18) 0.0232(18) -0.0018(15) 0.0133(16) -0.0010(15)
C3 0.038(2) 0.023(2) 0.027(2) 0.0018(16) 0.0209(18) 0.0014(17)
C4 0.036(2) 0.028(2) 0.045(3) -0.0034(19) 0.028(2) -0.0079(18)
C5 0.027(2) 0.029(2) 0.037(2) -0.0091(18) 0.0155(18) -0.0093(17)
C6 0.030(2) 0.022(2) 0.0252(19) -0.0023(15) 0.0132(16) -0.0042(16)
C7 0.039(2) 0.037(2) 0.0168(18) 0.0034(16) 0.0113(17) 0.0059(19)
C8 0.039(2) 0.024(2) 0.030(2) 0.0024(17) 0.0110(18) 0.0070(18)
C9 0.055(3) 0.029(2) 0.038(2) 0.008(2) 0.013(2) -0.004(2)
C10 0.028(2) 0.029(2) 0.030(2) -0.0051(17) 0.0055(17) 0.0010(17)
C11 0.044(3) 0.038(3) 0.033(2) -0.014(2) 0.007(2) 0.000(2)
C12 0.034(2) 0.028(2) 0.030(2) -0.0053(17) 0.0184(18) 0.0045(17)
C13 0.049(3) 0.036(3) 0.028(2) 0.0034(18) 0.018(2) 0.006(2)
C14 0.035(2) 0.022(2) 0.0228(19) -0.0024(15) 0.0162(17) -0.0003(16)
C15 0.030(2) 0.036(2) 0.036(2) -0.0016(19) 0.0147(19) 0.0057(18)
C16 0.031(2) 0.024(2) 0.0192(18) -0.0038(15) 0.0052(16) -0.0079(16)
C17 0.028(2) 0.032(2) 0.032(2) 0.0029(18) 0.0046(17) -0.0027(18)
C18 0.037(2) 0.023(2) 0.0224(19) 0.0014(16) 0.0118(17) -0.0003(17)
C19 0.043(2) 0.018(2) 0.030(2) 0.0016(17) 0.0118(19) 0.0011(18)
C1N 0.029(6) 0.019(4) 0.015(4) 0.002(3) 0.006(3) -0.003(3)

loop_
_atom_type_symbol
_atom_type_description
_atom_type_scat_dispersion_real
_atom_type_scat_dispersion_imag
_atom_type_scat_source
C C 0.0033 0.0016 'International Tables Vol C Tables 4.2.6.8 and 6.1.1.4'
H H 0.0000 0.0000 'International Tables Vol C Tables 4.2.6.8 and 6.1.1.4'
N N 0.0061 0.0033 'International Tables Vol C Tables 4.2.6.8 and 6.1.1.4'
O O 0.0106 0.0060 'International Tables Vol C Tables 4.2.6.8 and 6.1.1.4'
P P 0.1023 0.0942 'International Tables Vol C Tables 4.2.6.8 and 6.1.1.4'
Br Br -0.2901 2.4595 'International Tables Vol C Tables 4.2.6.8 and 6.1.1.4'
Pt Pt -1.7033 8.3905 'International Tables Vol C Tables 4.2.6.8 and 6.1.1.4'

loop_
_geom_angle_atom_site_label_1
_geom_angle_atom_site_label_2
_geom_angle_atom_site_label_3
_geom_angle
O1 Pt1 C1N 85.0(4)
O1 Pt1 C1 94.90(12)
C1N Pt1 C1 179.3(4)
O1 Pt1 P2 92.28(8)
C1N Pt1 P2 88.7(4)
C1 Pt1 P2 90.61(10)
O1 Pt1 P1 84.79(8)
C1N Pt1 P1 91.2(4)
C1 Pt1 P1 89.45(10)
P2 Pt1 P1 177.05(3)
O1 Pt1 Br1 171.42(7)
C1N Pt1 Br1 86.9(4)
C1 Pt1 Br1 93.20(10)
P2 Pt1 Br1 90.45(3)
P1 Pt1 Br1 92.49(3)
O1 Pt1 Br2 84.83(16)
C1 Pt1 Br2 179.63(18)
P2 Pt1 Br2 89.14(14)
P1 Pt1 Br2 90.79(14)
Br1 Pt1 Br2 87.08(14)
C10 P1 C12 105.13(19)
C10 P1 C8 105.4(2)
C12 P1 C8 101.75(19)
C10 P1 Pt1 116.29(13)
C12 P1 Pt1 113.80(14)
C8 P1 Pt1 113.09(14)
Pt1 O1 H1O 109.5
C6 C1 C2 115.6(3)
C6 C1 Pt1 120.1(3)
C2 C1 Pt1 124.3(3)
C16 P2 C18 105.51(18)
C16 P2 C14 102.71(17)
C18 P2 C14 105.46(18)
C16 P2 Pt1 113.17(13)
C18 P2 Pt1 110.98(13)
C14 P2 Pt1 117.92(13)
C2 O2 C7 118.6(3)
O2 C2 C3 121.5(3)
O2 C2 C1 116.8(3)
C3 C2 C1 121.7(4)
C2 C3 C4 120.2(4)
C2 C3 H3 119.9
C4 C3 H3 119.9
C5 C4 C3 119.6(4)
C5 C4 H4 120.2
C3 C4 H4 120.2
C4 C5 C6 119.3(4)
C4 C5 H5 120.3
C6 C5 H5 120.3
C5 C6 C1 123.6(4)
C5 C6 H6 118.2
C1 C6 H6 118.2
O2 C7 H7A 109.5
O2 C7 H7B 109.5
H7A C7 H7B 109.5
O2 C7 H7C 109.5
H7A C7 H7C 109.5
H7B C7 H7C 109.5
C9 C8 P1 115.4(3)
C9 C8 H8A 108.4
P1 C8 H8A 108.4
C9 C8 H8B 108.4
P1 C8 H8B 108.4
H8A C8 H8B 107.5
C8 C9 H9A 109.5
C8 C9 H9B 109.5
H9A C9 H9B 109.5
C8 C9 H9C 109.5
H9A C9 H9C 109.5
H9B C9 H9C 109.5
C11 C10 P1 115.7(3)
C11 C10 H10A 108.4
P1 C10 H10A 108.4
C11 C10 H10B 108.4
P1 C10 H10B 108.4
H10A C10 H10B 107.4
C10 C11 H11A 109.5
C10 C11 H11B 109.5
H11A C11 H11B 109.5
C10 C11 H11C 109.5
H11A C11 H11C 109.5
H11B C11 H11C 109.5
C13 C12 P1 114.0(3)
C13 C12 H12A 108.8
P1 C12 H12A 108.8
C13 C12 H12B 108.8
P1 C12 H12B 108.8
H12A C12 H12B 107.6
C12 C13 H13A 109.5
C12 C13 H13B 109.5
H13A C13 H13B 109.5
C12 C13 H13C 109.5
H13A C13 H13C 109.5
H13B C13 H13C 109.5
C15 C14 P2 116.3(3)
C15 C14 H14A 108.2
P2 C14 H14A 108.2
C15 C14 H14B 108.2
P2 C14 H14B 108.2
H14A C14 H14B 107.4
C14 C15 H15A 109.5
C14 C15 H15B 109.5
H15A C15 H15B 109.5
C14 C15 H15C 109.5
H15A C15 H15C 109.5
H15B C15 H15C 109.5
C17 C16 P2 113.3(3)
C17 C16 H16A 108.9
P2 C16 H16A 108.9
C17 C16 H16B 108.9
P2 C16 H16B 108.9
H16A C16 H16B 107.7
C16 C17 H17A 109.5
C16 C17 H17B 109.5
H17A C17 H17B 109.5
C16 C17 H17C 109.5
H17A C17 H17C 109.5
H17B C17 H17C 109.5
C19 C18 P2 114.7(3)
C19 C18 H18A 108.6
P2 C18 H18A 108.6
C19 C18 H18B 108.6
P2 C18 H18B 108.6
H18A C18 H18B 107.6
C18 C19 H19A 109.5
C18 C19 H19B 109.5
H19A C19 H19B 109.5
C18 C19 H19C 109.5
H19A C19 H19C 109.5
H19B C19 H19C 109.5
N1 C1N Pt1 175.7(14)

loop_
_geom_bond_atom_site_label_1
_geom_bond_atom_site_label_2
_geom_bond_distance
Pt1 O1 2.038(2)
Pt1 C1N 2.052(8)
Pt1 C1 2.115(3)
Pt1 P2 2.3652(10)
Pt1 P1 2.3876(10)
Pt1 Br1 2.5111(5)
Pt1 Br2 2.602(6)
P1 C10 1.807(4)
P1 C12 1.826(4)
P1 C8 1.829(4)
O1 H1O 0.8400
N1 C1N 1.175(11)
C1 C6 1.392(5)
C1 C2 1.416(5)
P2 C16 1.823(4)
P2 C18 1.824(4)
P2 C14 1.827(4)
O2 C2 1.384(5)
O2 C7 1.435(4)
C2 C3 1.391(5)
C3 C4 1.392(6)
C3 H3 0.9500
C4 C5 1.382(6)
C4 H4 0.9500
C5 C6 1.387(5)
C5 H5 0.9500
C6 H6 0.9500
C7 H7A 0.9800
C7 H7B 0.9800
C7 H7C 0.9800
C8 C9 1.520(6)
C8 H8A 0.9900
C8 H8B 0.9900
C9 H9A 0.9800
C9 H9B 0.9800
C9 H9C 0.9800
C10 C11 1.530(5)
C10 H10A 0.9900
C10 H10B 0.9900
C11 H11A 0.9800
C11 H11B 0.9800
C11 H11C 0.9800
C12 C13 1.532(6)
C12 H12A 0.9900
C12 H12B 0.9900
C13 H13A 0.9800
C13 H13B 0.9800
C13 H13C 0.9800
C14 C15 1.533(5)
C14 H14A 0.9900
C14 H14B 0.9900
C15 H15A 0.9800
C15 H15B 0.9800
C15 H15C 0.9800
C16 C17 1.527(5)
C16 H16A 0.9900
C16 H16B 0.9900
C17 H17A 0.9800
C17 H17B 0.9800
C17 H17C 0.9800
C18 C19 1.523(5)
C18 H18A 0.9900
C18 H18B 0.9900
C19 H19A 0.9800
C19 H19B 0.9800
C19 H19C 0.9800

loop_
_geom_torsion_atom_site_label_1
_geom_torsion_atom_site_label_2
_geom_torsion_atom_site_label_3
_geom_torsion_atom_site_label_4
_geom_torsion
C7 O2 C2 C3 -3.7(5)
C7 O2 C2 C1 174.9(3)
C6 C1 C2 O2 -175.4(3)
Pt1 C1 C2 O2 4.6(5)
C6 C1 C2 C3 3.3(5)
Pt1 C1 C2 C3 -176.7(3)
O2 C2 C3 C4 177.5(3)
C1 C2 C3 C4 -1.2(6)
C2 C3 C4 C5 -1.7(6)
C3 C4 C5 C6 2.3(6)
C4 C5 C6 C1 0.0(6)
C2 C1 C6 C5 -2.7(6)
Pt1 C1 C6 C5 177.2(3)
C10 P1 C8 C9 -43.3(4)
C12 P1 C8 C9 -152.8(3)
Pt1 P1 C8 C9 84.7(3)
C12 P1 C10 C11 47.8(4)
C8 P1 C10 C11 -59.2(4)
Pt1 P1 C10 C11 174.7(3)
C10 P1 C12 C13 56.6(4)
C8 P1 C12 C13 166.3(3)
Pt1 P1 C12 C13 -71.7(3)
C16 P2 C14 C15 168.9(3)
C18 P2 C14 C15 58.6(3)
Pt1 P2 C14 C15 -65.9(3)
C18 P2 C16 C17 -55.4(3)
C14 P2 C16 C17 -165.7(3)
Pt1 P2 C16 C17 66.1(3)
C16 P2 C18 C19 -50.7(3)
C14 P2 C18 C19 57.6(3)
Pt1 P2 C18 C19 -173.6(3)
